data_2239529
loop_
_publ_author_name
'Tambornino, Frank'
'Bielec, Philipp'
'Hoch, Constantin'

_publ_section_title
;
 Redetermination of [EuCl~2~(H~2~O)~6~]Cl
;
_journal_coeditor_code WM5012
_journal_issue 6
_journal_name_full 'Acta Crystallographica Section E'
_journal_page_first i27
_journal_paper_doi 10.1107/S1600536814010307
_journal_volume 70
_journal_year 2014
_chemical_formula_iupac '[Eu Cl2 (H2 O)6] Cl'
_chemical_formula_moiety 'H12 Cl2 Eu O6 +, Cl -'
_chemical_formula_sum 'Cl3 Eu H12 O6'
_chemical_formula_weight 366.41
_chemical_name_common
;
Europium(III) chloride hexahydrate
;
_chemical_name_systematic
;
Hexaaquadichloridoeuropium(III) chloride
;
_space_group_IT_number 13
_symmetry_cell_setting monoclinic
_symmetry_space_group_name_Hall '-P 2yac'
_symmetry_space_group_name_H-M 'P 1 2/n 1'
_atom_sites_solution_hydrogens geom
_atom_sites_solution_primary direct
_atom_sites_solution_secondary difmap
_cell_angle_alpha 90.00
_cell_angle_beta 93.653(13)
_cell_angle_gamma 90.00
_cell_formula_units_Z 2
_cell_length_a 9.6438(12)
_cell_length_b 6.5322(10)
_cell_length_c 7.929(3)
_cell_measurement_reflns_used 13548
_cell_measurement_temperature 293(2)
_cell_measurement_theta_max 25.5
_cell_volume 498.5(2)
_computing_cell_refinement 'X-AREA (Stoe & Cie, 2006)'
_computing_data_collection 'X-AREA (Stoe & Cie, 2006)'
_computing_data_reduction 'X-AREA (Stoe & Cie, 2006)'
_computing_molecular_graphics 'DIAMOND (Crystal Impact, 2007)'
_computing_publication_material 'SHELXL97 (Sheldrick, 2008)'
_computing_structure_refinement 'SHELXL97 (Sheldrick, 2008)'
_computing_structure_solution 'SHELXS97 (Sheldrick, 2008)'
_diffrn_ambient_temperature 293(2)
_diffrn_measured_fraction_theta_full 0.932
_diffrn_measured_fraction_theta_max 0.932
_diffrn_measurement_device_type 'Stoe IPDS I'
_diffrn_measurement_method '\f scan'
_diffrn_radiation_monochromator graphite
_diffrn_radiation_source 'fine-focus sealed tube'
_diffrn_radiation_type AgK\a
_diffrn_radiation_wavelength 0.56083
_diffrn_reflns_av_R_equivalents 0.0425
_diffrn_reflns_av_sigmaI/netI 0.0198
_diffrn_reflns_limit_h_max 14
_diffrn_reflns_limit_h_min -14
_diffrn_reflns_limit_k_max 10
_diffrn_reflns_limit_k_min -10
_diffrn_reflns_limit_l_max 11
_diffrn_reflns_limit_l_min -11
_diffrn_reflns_number 13401
_diffrn_reflns_theta_full 25.50
_diffrn_reflns_theta_max 25.50
_diffrn_reflns_theta_min 2.97
_exptl_absorpt_coefficient_mu 3.743
_exptl_absorpt_correction_T_max 0.5095
_exptl_absorpt_correction_T_min 0.4251
_exptl_absorpt_correction_type multi-scan
_exptl_absorpt_process_details '(<i>MulScanAbs</i> in PLATON; Spek, 2009)'
_exptl_crystal_colour 'clear colourless'
_exptl_crystal_density_diffrn 2.441
_exptl_crystal_density_method 'not measured'
_exptl_crystal_description 'stretched cuboid'
_exptl_crystal_F_000 348
_exptl_crystal_size_max 0.23
_exptl_crystal_size_mid 0.20
_exptl_crystal_size_min 0.18
_refine_diff_density_max 0.633
_refine_diff_density_min -0.773
_refine_ls_extinction_method none
_refine_ls_goodness_of_fit_ref 1.025
_refine_ls_hydrogen_treatment refall
_refine_ls_matrix_type full
_refine_ls_number_parameters 66
_refine_ls_number_reflns 1762
_refine_ls_number_restraints 0
_refine_ls_restrained_S_all 1.025
_refine_ls_R_factor_all 0.0180
_refine_ls_R_factor_gt 0.0150
_refine_ls_shift/su_max 0.000
_refine_ls_shift/su_mean 0.000
_refine_ls_structure_factor_coef Fsqd
_refine_ls_weighting_details 'calc w=1/[\s^2^(Fo^2^)+(0.0150P)^2^+0.0000P] where P=(Fo^2^+2Fc^2^)/3'
_refine_ls_weighting_scheme calc
_refine_ls_wR_factor_gt 0.0318
_refine_ls_wR_factor_ref 0.0323
_reflns_number_gt 1653
_reflns_number_total 1762
_reflns_threshold_expression I>2sigma(I)
_cod_data_source_file wm5012sup1.cf
_cod_data_source_block I
_cod_original_cell_volume 498.4(2)
_cod_original_sg_symbol_H-M 'P 2/n'
_cod_database_code 2239529
_cod_database_fobs_code 2239529

loop_
_symmetry_equiv_pos_as_xyz
'x, y, z'
'-x+1/2, y, -z+1/2'
'-x, -y, -z'
'x-1/2, -y, z-1/2'

loop_
_atom_site_type_symbol
_atom_site_label
_atom_site_fract_x
_atom_site_fract_y
_atom_site_fract_z
_atom_site_U_iso_or_equiv
_atom_site_adp_type
_atom_site_calc_flag
_atom_site_refinement_flags
_atom_site_occupancy
_atom_site_symmetry_multiplicity
Eu Eu1 0.7500 0.150918(18) 0.2500 0.01345(3) Uani d S 1 2
Cl Cl1 0.44156(5) 0.16532(7) 0.76010(6) 0.02588(9) Uani d . 1 1
Cl Cl2 0.7500 0.62387(11) 0.7500 0.02813(13) Uani d S 1 2
O O1 0.85427(18) 0.4256(2) 0.0872(2) 0.0275(3) Uani d . 1 1
O O2 0.78164(18) 0.0484(2) 0.9561(2) 0.0263(3) Uani d . 1 1
O O3 0.56055(17) 0.3002(2) 0.1060(2) 0.0278(3) Uani d . 1 1
H H1 0.827(4) 0.454(6) 0.001(5) 0.051(4) Uiso d . 1 1
H H2 0.846(3) 0.084(5) 0.902(4) 0.035(3) Uiso d . 1 1
H H3 0.766(4) -0.063(7) 0.933(5) 0.058(5) Uiso d . 1 1
H H4 0.551(4) 0.265(6) 0.020(5) 0.052(5) Uiso d . 1 1
H H5 0.881(4) 0.520(5) 0.129(5) 0.040(3) Uiso d . 1 1
H H6 0.491(4) 0.319(6) 0.152(5) 0.044(4) Uiso d . 1 1

loop_
_atom_site_aniso_label
_atom_site_aniso_U_11
_atom_site_aniso_U_22
_atom_site_aniso_U_33
_atom_site_aniso_U_12
_atom_site_aniso_U_13
_atom_site_aniso_U_23
Eu1 0.01398(5) 0.01346(5) 0.01244(6) 0.000 -0.00293(3) 0.000
Cl1 0.02417(18) 0.02396(18) 0.0286(2) -0.00652(16) -0.00541(16) 0.00198(17)
Cl2 0.0297(3) 0.0305(3) 0.0235(3) 0.000 -0.0033(2) 0.000
O1 0.0368(8) 0.0229(6) 0.0214(8) -0.0100(6) -0.0085(6) 0.0038(5)
O2 0.0336(7) 0.0277(7) 0.0175(7) -0.0047(6) -0.0001(6) -0.0039(5)
O3 0.0250(6) 0.0317(7) 0.0250(8) 0.0067(5) -0.0113(6) -0.0028(5)

loop_
_atom_type_symbol
_atom_type_description
_atom_type_scat_dispersion_real
_atom_type_scat_dispersion_imag
_atom_type_scat_source
Eu Eu -0.3977 0.0000 'International Tables Vol C Tables 4.2.6.8 and 6.1.1.4'
Cl Cl 0.0998 0.0000 'International Tables Vol C Tables 4.2.6.8 and 6.1.1.4'
O O 0.0056 0.0000 'International Tables Vol C Tables 4.2.6.8 and 6.1.1.4'
H H 0.0000 0.0000 'International Tables Vol C Tables 4.2.6.8 and 6.1.1.4'

loop_
_geom_angle_atom_site_label_1
_geom_angle_atom_site_label_2
_geom_angle_atom_site_label_3
_geom_angle_site_symmetry_1
_geom_angle_site_symmetry_2
_geom_angle_site_symmetry_3
_geom_angle
_geom_angle_publ_flag
Eu1 O1 H1 . . . 122(3) n
Eu1 O1 H1 . 6_555 6_555 122(3) n
Eu1 O1 H5 . . . 121(3) n
Eu1 O1 H5 . 6_555 6_555 121(3) n
Eu1 O2 H2 1_556 . . 124(3) n
Eu1 O2 H2 1_556 6_555 6_655 124(3) n
Eu1 O2 H3 1_556 . . 117(3) n
Eu1 O2 H3 1_556 6_555 6_655 117(3) n
Eu1 O3 H4 . . . 112(3) n
Eu1 O3 H4 . 6_555 6_555 112(3) n
Eu1 O3 H6 . . . 120(3) n
Eu1 O3 H6 . 6_555 6_655 120(3) n
O1 Eu1 O1 2_655 . . 86.43(9) n
O1 Eu1 O2 2_655 . 1_554 140.68(5) n
O1 Eu1 O2 . . 1_554 67.83(6) n
O1 Eu1 Cl1 2_655 . 3_656 105.35(5) n
O1 Eu1 Cl1 . . 3_656 145.35(4) n
O2 Eu1 O2 1_554 . 2_656 148.45(8) n
O2 Eu1 Cl1 1_554 . 3_656 83.83(4) n
O2 Eu1 Cl1 2_656 . 3_656 72.65(4) n
O3 Eu1 O1 2_655 . 2_655 76.70(6) n
O3 Eu1 O1 . . 2_655 67.31(6) n
O3 Eu1 O2 2_655 . 1_554 116.15(7) n
O3 Eu1 O2 . . 1_554 77.82(6) n
O3 Eu1 O3 2_655 . . 130.01(8) n
O3 Eu1 Cl1 2_655 . 3_656 146.64(4) n
O3 Eu1 Cl1 . . 3_656 78.18(5) n
Cl1 Eu1 Cl1 3_656 . 4_655 83.51(2) n

loop_
_geom_bond_atom_site_label_1
_geom_bond_atom_site_label_2
_geom_bond_site_symmetry_2
_geom_bond_distance
_geom_bond_publ_flag
Eu1 O1 . 2.4618(15) yes
Eu1 O1 2_655 2.4618(16) no
Eu1 O2 1_554 2.4620(18) yes
Eu1 O2 2_656 2.4620(18) no
Eu1 O3 . 2.3078(16) yes
Eu1 O3 2_655 2.3078(15) no
Eu1 Cl1 3_656 2.7690(12) yes
Eu1 Cl1 4_655 2.7690(12) no
O1 H1 . 0.74(4) no
O1 H5 . 0.74(4) no
O2 H3 . 0.76(4) n
O2 H2 . 0.81(3) n
O3 H4 . 0.72(4) n
O3 H6 . 0.79(4) n
Cl1 H2 6_555 2.535(4) n
Cl1 H4 5_455 2.3535(4) n
Cl1 H5 4_566 2.36(3) no
Cl2 H1 2_655 2.36(4) no
Cl2 H3 1_565 2.5071(4) no
Cl2 H6 3_666 2.53(4) n

loop_
_geom_hbond_atom_site_label_D
_geom_hbond_atom_site_label_H
_geom_hbond_atom_site_label_A
_geom_hbond_site_symmetry_D
_geom_hbond_site_symmetry_H
_geom_hbond_site_symmetry_A
_geom_hbond_distance_DH
_geom_hbond_distance_HA
_geom_hbond_distance_DA
_geom_hbond_angle_DHA
_geom_hbond_publ_flag
O1 H1 Cl2 . . 1_554 0.74(4) 2.36(4) 3.081(2) 166.08 y
O2 H2 Cl1 . . 2_656 0.81(3) 2.54(3) 3.351(2) 174.97 y
O2 H3 Cl2 . . 1_545 0.76(4) 2.51(4) 3.2234(19) 157.37 y
O3 H4 Cl1 . . 1_554 0.72(4) 2.35(4) 3.036(2) 160.44 y
O1 H5 Cl1 6_556 4_566 . 0.74(2) 2.36(3) 3.095(2) 173.89 y
O3 H6 Cl2 . . 3_666 0.79(4) 2.53(4) 3.310(2) 170.66 y
